data_7156019
loop_
_publ_author_name
'Anitha, Mandala'
'Swamy, K. C. Kumara'

_publ_section_title
;
 Synthesis of thiazolidine-thiones, imino-thiazolidines and oxazolidines
 via the base promoted cyclisation of epoxy-sulfonamides and
 heterocumulenes.
;
_journal_issue 3
_journal_name_full 'Organic &amp; biomolecular chemistry'
_journal_page_first 402
_journal_page_last 413
_journal_paper_doi 10.1039/c7ob02915b
_journal_volume 16
_journal_year 2018
_chemical_formula_sum 'C10 H11 N O2 S3'
_chemical_formula_weight 273.38
_space_group_IT_number 14
_space_group_name_Hall '-P 2ybc'
_space_group_name_H-M_alt 'P 1 21/c 1'
_symmetry_cell_setting monoclinic
_symmetry_space_group_name_Hall '-P 2ybc'
_symmetry_space_group_name_H-M 'P 1 21/c 1'
_atom_sites_solution_hydrogens geom
_atom_sites_solution_primary direct
_atom_sites_solution_secondary difmap
_audit_creation_method SHELXL-97
_audit_update_record
;
2017-09-20 deposited with the CCDC.
2017-12-05 downloaded from the CCDC.
;
_cell_angle_alpha 90.00
_cell_angle_beta 97.498(2)
_cell_angle_gamma 90.00
_cell_formula_units_Z 4
_cell_length_a 6.1417(8)
_cell_length_b 9.6650(13)
_cell_length_c 20.803(3)
_cell_measurement_reflns_used 5497
_cell_measurement_temperature 298(2)
_cell_measurement_theta_max 28.23
_cell_measurement_theta_min 2.33
_cell_volume 1224.3(3)
_computing_cell_refinement 'Bruker SAINT'
_computing_data_collection 'Bruker APEX2'
_computing_data_reduction 'Bruker SAINT'
_computing_molecular_graphics 'Bruker SHELXTL'
_computing_publication_material 'Bruker SHELXTL'
_computing_structure_refinement 'SHELXL-97 (Sheldrick, 2008)'
_computing_structure_solution 'SHELXS-97 (Sheldrick, 2008)'
_diffrn_ambient_temperature 298(2)
_diffrn_measured_fraction_theta_full 0.998
_diffrn_measured_fraction_theta_max 0.998
_diffrn_measurement_device_type 'Bruker APEX-II CCD'
_diffrn_measurement_method '\f and \w scans'
_diffrn_radiation_monochromator graphite
_diffrn_radiation_source 'fine-focus sealed tube'
_diffrn_radiation_type MoK\a
_diffrn_radiation_wavelength 0.71073
_diffrn_reflns_av_R_equivalents 0.0604
_diffrn_reflns_av_sigmaI/netI 0.0297
_diffrn_reflns_limit_h_max 7
_diffrn_reflns_limit_h_min -7
_diffrn_reflns_limit_k_max 11
_diffrn_reflns_limit_k_min -11
_diffrn_reflns_limit_l_max 24
_diffrn_reflns_limit_l_min -24
_diffrn_reflns_number 11356
_diffrn_reflns_theta_full 25.00
_diffrn_reflns_theta_max 25.00
_diffrn_reflns_theta_min 1.97
_exptl_absorpt_coefficient_mu 0.589
_exptl_absorpt_correction_T_max 0.9117
_exptl_absorpt_correction_T_min 0.8716
_exptl_absorpt_correction_type empirical
_exptl_absorpt_process_details 'SADABS, Sheldrick, 1996'
_exptl_crystal_colour colourless
_exptl_crystal_density_diffrn 1.483
_exptl_crystal_density_method 'not measured'
_exptl_crystal_description block
_exptl_crystal_F_000 568
_exptl_crystal_recrystallization_method 'Re-crystallisation from solvent'
_exptl_crystal_size_max 0.24
_exptl_crystal_size_mid 0.18
_exptl_crystal_size_min 0.16
_refine_diff_density_max 0.357
_refine_diff_density_min -0.262
_refine_diff_density_rms 0.054
_refine_ls_extinction_method none
_refine_ls_goodness_of_fit_ref 1.182
_refine_ls_hydrogen_treatment mixed
_refine_ls_matrix_type full
_refine_ls_number_parameters 146
_refine_ls_number_reflns 2161
_refine_ls_number_restraints 0
_refine_ls_restrained_S_all 1.182
_refine_ls_R_factor_all 0.0574
_refine_ls_R_factor_gt 0.0560
_refine_ls_shift/su_max 0.006
_refine_ls_shift/su_mean 0.000
_refine_ls_structure_factor_coef Fsqd
_refine_ls_weighting_details 'calc w=1/[\s^2^(Fo^2^)+(0.0493P)^2^+1.0276P] where P=(Fo^2^+2Fc^2^)/3'
_refine_ls_weighting_scheme calc
_refine_ls_wR_factor_gt 0.1341
_refine_ls_wR_factor_ref 0.1351
_reflns_number_gt 2114
_reflns_number_total 2161
_reflns_threshold_expression >2sigma(I)
_cod_data_source_file c7ob02915b2.cif
_cod_data_source_block compound27
_cod_depositor_comments 'Adding full bibliography for 7156017--7156021.cif.'
_cod_original_sg_symbol_H-M P2(1)/c
_cod_database_code 7156019

loop_
_symmetry_equiv_pos_as_xyz
'x, y, z'
'-x, y+1/2, -z+1/2'
'-x, -y, -z'
'x, -y-1/2, z-1/2'

loop_
_atom_site_label
_atom_site_type_symbol
_atom_site_fract_x
_atom_site_fract_y
_atom_site_fract_z
_atom_site_U_iso_or_equiv
_atom_site_adp_type
_atom_site_occupancy
_atom_site_symmetry_multiplicity
_atom_site_calc_flag
_atom_site_refinement_flags
S1 S 0.41412(13) 0.68574(8) 0.38044(4) 0.0527(3) Uani 1 1 d .
S3 S 0.11356(17) 0.67176(11) 0.18714(4) 0.0687(3) Uani 1 1 d .
S2 S 0.51478(19) 0.53122(13) 0.24300(6) 0.0834(4) Uani 1 1 d .
C10 C 0.3166(5) 0.6367(3) 0.25185(15) 0.0513(7) Uani 1 1 d .
N1 N 0.2721(4) 0.7067(3) 0.30571(12) 0.0477(6) Uani 1 1 d .
C1 C 0.3531(5) 0.5168(3) 0.40345(13) 0.0451(7) Uani 1 1 d .
O2 O 0.3111(5) 0.7807(2) 0.41933(12) 0.0711(7) Uani 1 1 d .
C2 C 0.1536(5) 0.4918(3) 0.42553(15) 0.0513(7) Uani 1 1 d .
H2 H 0.0507 0.5622 0.4260 0.062 Uiso 1 1 calc R
O1 O 0.6410(4) 0.6963(3) 0.37560(13) 0.0728(7) Uani 1 1 d .
C4 C 0.2610(5) 0.2550(3) 0.44666(14) 0.0534(8) Uani 1 1 d .
C3 C 0.1099(5) 0.3616(4) 0.44661(15) 0.0550(8) Uani 1 1 d .
H3 H -0.0242 0.3444 0.4612 0.066 Uiso 1 1 calc R
C6 C 0.5043(5) 0.4118(4) 0.40156(16) 0.0568(8) Uani 1 1 d .
H6 H 0.6372 0.4284 0.3860 0.068 Uiso 1 1 calc R
C5 C 0.4555(6) 0.2821(4) 0.42301(17) 0.0643(9) Uani 1 1 d .
H5 H 0.5567 0.2110 0.4215 0.077 Uiso 1 1 calc R
C9 C -0.0148(6) 0.8022(4) 0.22986(19) 0.0735(11) Uani 1 1 d .
H9A H 0.0301 0.8935 0.2174 0.088 Uiso 1 1 calc R
H9B H -0.1733 0.7955 0.2205 0.088 Uiso 1 1 calc R
C7 C 0.2097(8) 0.1143(4) 0.4722(2) 0.0813(12) Uani 1 1 d .
H7A H 0.0589 0.0918 0.4580 0.122 Uiso 1 1 calc R
H7B H 0.2347 0.1153 0.5187 0.122 Uiso 1 1 calc R
H7C H 0.3030 0.0463 0.4561 0.122 Uiso 1 1 calc R
C8 C 0.0578(6) 0.7772(4) 0.30016(18) 0.0708(10) Uani 1 1 d .
H8A H 0.0714 0.8644 0.3235 0.085 Uiso 1 1 calc R
H8B H -0.0485 0.7200 0.3184 0.085 Uiso 1 1 calc R

loop_
_atom_site_aniso_label
_atom_site_aniso_U_11
_atom_site_aniso_U_22
_atom_site_aniso_U_33
_atom_site_aniso_U_23
_atom_site_aniso_U_13
_atom_site_aniso_U_12
S1 0.0553(5) 0.0484(5) 0.0514(5) 0.0019(3) -0.0040(3) -0.0065(3)
S3 0.0744(6) 0.0768(7) 0.0517(5) 0.0061(4) -0.0042(4) 0.0019(5)
S2 0.0844(7) 0.0852(8) 0.0824(7) 0.0034(6) 0.0177(5) 0.0299(6)
C10 0.0544(18) 0.0485(17) 0.0513(18) 0.0073(14) 0.0078(14) -0.0057(14)
N1 0.0471(14) 0.0463(14) 0.0486(14) 0.0047(11) 0.0021(11) 0.0021(11)
C1 0.0466(16) 0.0489(16) 0.0380(15) 0.0017(12) -0.0011(12) 0.0008(13)
O2 0.102(2) 0.0513(14) 0.0575(14) -0.0127(11) 0.0006(13) 0.0015(13)
C2 0.0523(17) 0.0520(18) 0.0500(17) -0.0026(14) 0.0083(13) 0.0060(14)
O1 0.0543(14) 0.0789(17) 0.0804(17) 0.0147(13) -0.0091(12) -0.0184(12)
C4 0.064(2) 0.0493(17) 0.0437(16) 0.0020(14) -0.0048(14) -0.0042(15)
C3 0.0528(18) 0.063(2) 0.0490(17) 0.0003(15) 0.0080(14) -0.0071(15)
C6 0.0465(17) 0.061(2) 0.0624(19) 0.0142(16) 0.0071(14) 0.0099(15)
C5 0.063(2) 0.057(2) 0.072(2) 0.0106(17) 0.0055(17) 0.0161(16)
C9 0.063(2) 0.075(3) 0.078(3) 0.011(2) -0.0073(19) 0.0109(18)
C7 0.100(3) 0.056(2) 0.082(3) 0.0112(19) -0.007(2) -0.012(2)
C8 0.063(2) 0.084(3) 0.065(2) 0.0104(19) 0.0110(17) 0.0210(19)

loop_
_atom_type_symbol
_atom_type_description
_atom_type_scat_dispersion_real
_atom_type_scat_dispersion_imag
_atom_type_scat_source
C C 0.0033 0.0016 'International Tables Vol C Tables 4.2.6.8 and 6.1.1.4'
H H 0.0000 0.0000 'International Tables Vol C Tables 4.2.6.8 and 6.1.1.4'
N N 0.0061 0.0033 'International Tables Vol C Tables 4.2.6.8 and 6.1.1.4'
O O 0.0106 0.0060 'International Tables Vol C Tables 4.2.6.8 and 6.1.1.4'
S S 0.1246 0.1234 'International Tables Vol C Tables 4.2.6.8 and 6.1.1.4'

loop_
_geom_angle_atom_site_label_1
_geom_angle_atom_site_label_2
_geom_angle_atom_site_label_3
_geom_angle
O1 S1 O2 120.57(17)
O1 S1 N1 108.69(15)
O2 S1 N1 103.34(14)
O1 S1 C1 109.52(15)
O2 S1 C1 108.53(15)
N1 S1 C1 104.99(13)
C10 S3 C9 94.05(17)
N1 C10 S2 129.8(2)
N1 C10 S3 109.7(2)
S2 C10 S3 120.5(2)
C10 N1 C8 115.9(3)
C10 N1 S1 124.0(2)
C8 N1 S1 118.4(2)
C6 C1 C2 120.6(3)
C6 C1 S1 120.5(2)
C2 C1 S1 118.9(2)
C3 C2 C1 119.0(3)
C3 C2 H2 120.5
C1 C2 H2 120.5
C5 C4 C3 118.1(3)
C5 C4 C7 121.9(3)
C3 C4 C7 120.0(3)
C2 C3 C4 121.6(3)
C2 C3 H3 119.2
C4 C3 H3 119.2
C5 C6 C1 119.0(3)
C5 C6 H6 120.5
C1 C6 H6 120.5
C4 C5 C6 121.7(3)
C4 C5 H5 119.2
C6 C5 H5 119.2
C8 C9 S3 106.2(3)
C8 C9 H9A 110.5
S3 C9 H9A 110.5
C8 C9 H9B 110.5
S3 C9 H9B 110.5
H9A C9 H9B 108.7
C4 C7 H7A 109.5
C4 C7 H7B 109.5
H7A C7 H7B 109.5
C4 C7 H7C 109.5
H7A C7 H7C 109.5
H7B C7 H7C 109.5
N1 C8 C9 107.5(3)
N1 C8 H8A 110.2
C9 C8 H8A 110.2
N1 C8 H8B 110.2
C9 C8 H8B 110.2
H8A C8 H8B 108.5

loop_
_geom_bond_atom_site_label_1
_geom_bond_atom_site_label_2
_geom_bond_distance
S1 O1 1.414(3)
S1 O2 1.425(3)
S1 N1 1.693(3)
S1 C1 1.755(3)
S3 C10 1.745(3)
S3 C9 1.784(4)
S2 C10 1.617(3)
C10 N1 1.366(4)
N1 C8 1.473(4)
C1 C6 1.379(4)
C1 C2 1.385(4)
C2 C3 1.370(5)
C2 H2 0.9300
C4 C5 1.375(5)
C4 C3 1.386(5)
C4 C7 1.508(5)
C3 H3 0.9300
C6 C5 1.377(5)
C6 H6 0.9300
C5 H5 0.9300
C9 C8 1.492(5)
C9 H9A 0.9700
C9 H9B 0.9700
C7 H7A 0.9600
C7 H7B 0.9600
C7 H7C 0.9600
C8 H8A 0.9700
C8 H8B 0.9700
